data_2020778
loop_
_publ_author_name
'Guo, Pei-Ying'
'Ma, De-Yun'
'Guo, Hai-Fu'

_publ_section_title
;
 A twofold interpenetrating three-dimensional heterometallic
 metal--organic framework with pcu topology based on
 2-methylbiphenyl-4,4'-dicarboxylic acid
;
_journal_coeditor_code FN3233
_journal_issue 6
_journal_name_full 'Acta Crystallographica Section C'
_journal_page_first 470
_journal_page_last 475
_journal_paper_doi 10.1107/S2053229617006829
_journal_volume 73
_journal_year 2017
_chemical_formula_iupac '[Ca Zn6 (C15 H10 O4)6 (O H)2 (H2 O)3]'
_chemical_formula_moiety 'C90 H68 Ca O29 Zn6'
_chemical_formula_sum 'C90 H68 Ca O29 Zn6'
_chemical_formula_weight 2045.74
_chemical_name_systematic
Poly[triaquadi-\m~3~-hydroxido-hexakis(\m~4~-2-methylbiphenyl-4,4'-dicarboxylato)calcium(II)hexazinc(II)]
_space_group_crystal_system tetragonal
_space_group_IT_number 88
_space_group_name_Hall '-I 4ad'
_space_group_name_H-M_alt 'I 41/a'
_symmetry_space_group_name_Hall '-I 4ad'
_symmetry_space_group_name_H-M 'I 41/a :2'
_atom_sites_solution_hydrogens mixed
_audit_creation_method
;
Olex2 1.2-beta
(compiled 2016.12.12 svn.r3370 for OlexSys, GUI svn.r5282)
;
_cell_angle_alpha 90
_cell_angle_beta 90
_cell_angle_gamma 90
_cell_formula_units_Z 8
_cell_length_a 33.1506(12)
_cell_length_b 33.1506(12)
_cell_length_c 16.6829(14)
_cell_measurement_reflns_used 2704
_cell_measurement_temperature 293(2)
_cell_measurement_theta_max 19.07
_cell_measurement_theta_min 2.21
_cell_volume 18333.9(18)
_computing_cell_refinement SMART
_computing_data_collection
;
SMART (Bruker, 2008)
;
_computing_data_reduction
;
SAINT (Bruker, 2008)
;
_computing_molecular_graphics
;
Olex2 (Dolomanov <i>et al.</i>,  2009) and
DIAMOND (Brandenburg, 2005)
;
_computing_publication_material
;
Olex2 (Dolomanov <i>et al.</i>,  2009)
;
_computing_structure_refinement
;
SHELXL2014 (Sheldrick, 2015)
;
_computing_structure_solution
;
SHELXS97 (Sheldrick, 2008)
;
_diffrn_ambient_temperature 293.15
_diffrn_measured_fraction_theta_full 0.999
_diffrn_measured_fraction_theta_max 0.999
_diffrn_measurement_device_type 'Bruker SMART CCD area detector'
_diffrn_measurement_method 'phi and omega scans'
_diffrn_radiation_type MoK\a
_diffrn_radiation_wavelength 0.71073
_diffrn_reflns_av_R_equivalents 0.1515
_diffrn_reflns_limit_h_max 38
_diffrn_reflns_limit_h_min -39
_diffrn_reflns_limit_k_max 38
_diffrn_reflns_limit_k_min -39
_diffrn_reflns_limit_l_max 18
_diffrn_reflns_limit_l_min -19
_diffrn_reflns_number 57289
_diffrn_reflns_theta_full 25.038
_diffrn_reflns_theta_max 25.038
_diffrn_reflns_theta_min 1.228
_exptl_absorpt_coefficient_mu 1.679
_exptl_absorpt_correction_type none
_exptl_crystal_colour colourless
_exptl_crystal_density_diffrn 1.482
_exptl_crystal_description block
_exptl_crystal_F_000 8320
_exptl_crystal_size_max 0.22
_exptl_crystal_size_mid 0.2
_exptl_crystal_size_min 0.18
_refine_diff_density_max 0.957
_refine_diff_density_min -0.508
_refine_ls_extinction_method none
_refine_ls_goodness_of_fit_ref 1.011
_refine_ls_hydrogen_treatment mixed
_refine_ls_matrix_type full
_refine_ls_number_parameters 607
_refine_ls_number_reflns 8101
_refine_ls_number_restraints 18
_refine_ls_restrained_S_all 1.012
_refine_ls_R_factor_all 0.1093
_refine_ls_R_factor_gt 0.0564
_refine_ls_shift/su_max 0.000
_refine_ls_shift/su_mean 0.000
_refine_ls_structure_factor_coef Fsqd
_refine_ls_weighting_details 'w=1/[\s^2^(Fo^2^)+(0.0728P)^2^+32.5817P] where P=(Fo^2^+2Fc^2^)/3'
_refine_ls_weighting_scheme calc
_refine_ls_wR_factor_gt 0.1343
_refine_ls_wR_factor_ref 0.1589
_reflns_number_gt 4971
_reflns_number_total 8101
_reflns_threshold_expression 'I > 2\s(I)'
_cod_data_source_file fn3233sup1.cif
_cod_data_source_block I
_cod_original_cell_volume 18334(2)
_cod_database_code 2020778
_shelx_space_group_comment
;
The symmetry employed for this shelxl refinement is uniquely defined
by the following loop, which should always be used as a source of
symmetry information in preference to the above space-group names.
They are only intended as comments.
;
_shelx_estimated_absorpt_t_min 0.709
_shelx_estimated_absorpt_t_max 0.752

loop_
_space_group_symop_operation_xyz
'x, y, z'
'-x+1/2, -y, z+1/2'
'-y+3/4, x+1/4, z+1/4'
'y+3/4, -x+3/4, z+3/4'
'x+1/2, y+1/2, z+1/2'
'-x+1, -y+1/2, z+1'
'-y+5/4, x+3/4, z+3/4'
'y+5/4, -x+5/4, z+5/4'
'-x, -y, -z'
'x-1/2, y, -z-1/2'
'y-3/4, -x-1/4, -z-1/4'
'-y-3/4, x-3/4, -z-3/4'
'-x+1/2, -y+1/2, -z+1/2'
'x, y+1/2, -z'
'y-1/4, -x+1/4, -z+1/4'
'-y-1/4, x-1/4, -z-1/4'

loop_
_atom_site_type_symbol
_atom_site_label
_atom_site_fract_x
_atom_site_fract_y
_atom_site_fract_z
_atom_site_U_iso_or_equiv
_atom_site_adp_type
_atom_site_calc_flag
_atom_site_occupancy
_atom_site_disorder_assembly
_atom_site_disorder_group
Zn Zn1 0.24042(2) 0.15405(2) 0.44302(4) 0.0289(2) Uani d 1 . .
Zn Zn2 0.15697(2) 0.20404(2) 0.43840(4) 0.0307(2) Uani d 1 . .
Zn Zn3 0.16534(2) 0.12251(2) 0.32299(5) 0.0354(2) Uani d 1 . .
Ca Ca1 0.2500 0.2500 0.2500 0.0267(4) Uani d 1 . .
O O1 0.28138(12) 0.20906(12) 0.3398(3) 0.0358(11) Uani d 1 . .
O O2 0.29626(12) 0.15413(13) 0.4067(3) 0.0404(11) Uani d 1 . .
O O3 0.60114(14) 0.19367(17) 0.0908(3) 0.0644(16) Uani d 1 . .
O O4 0.61299(15) 0.15123(19) 0.1922(3) 0.0740(18) Uani d 1 . .
O O5 0.33454(14) 0.31593(15) 0.9516(3) 0.0479(12) Uani d 1 . .
O O6 0.26748(14) 0.31780(15) 0.9546(3) 0.0476(12) Uani d 1 . .
O O7 0.29141(12) 0.30432(13) 0.2742(2) 0.0357(10) Uani d 1 . .
O O8 0.31138(13) 0.36806(12) 0.2880(3) 0.0401(11) Uani d 1 . .
O O9 0.20384(13) 0.26553(12) 0.3473(3) 0.0386(11) Uani d 1 . .
O O10 0.16336(14) 0.26140(13) 0.4514(3) 0.0481(13) Uani d 1 . .
O O11 0.23654(14) 0.59815(13) 0.5189(3) 0.0522(14) Uani d 1 . .
O O12 0.2046(6) 0.5803(3) 0.6265(8) 0.033(5) Uani d 0.50(4) A 1
O O12A 0.1808(10) 0.5877(7) 0.5889(18) 0.092(12) Uani d 0.50(4) A 2
O O13 0.19484(12) 0.17008(11) 0.3770(2) 0.0261(9) Uani d 1 . .
H H13 0.2003(17) 0.1787(17) 0.3325(16) 0.031 Uiso d 1 . .
O O14 0.1374(2) 0.07056(17) 0.2861(4) 0.089(2) Uani d 1 . .
H H14A 0.1563(13) 0.0548(18) 0.278(5) 0.133 Uiso d 1 . .
H H14B 0.125(2) 0.0774(18) 0.245(3) 0.133 Uiso d 1 . .
O O15 0.1356(3) 0.1100(3) 0.4544(7) 0.067(3) Uani d 0.5 . .
H H15A 0.1483 0.1206 0.4941 0.100 Uiso d 0.5 . .
H H15B 0.1125 0.1224 0.4652 0.100 Uiso d 0.5 . .
C C1 0.30610(17) 0.18275(18) 0.3587(4) 0.0294(14) Uani d 1 . .
C C2 0.34812(17) 0.18305(18) 0.3266(4) 0.0302(14) Uani d 1 . .
C C3 0.36269(18) 0.21716(19) 0.2896(4) 0.0372(16) Uani d 1 . .
H H3 0.3466 0.2401 0.2864 0.034(17) Uiso calc 1 . .
C C4 0.40152(19) 0.2176(2) 0.2567(4) 0.0452(18) Uani d 1 . .
H H4 0.4114 0.2408 0.2326 0.054 Uiso calc 1 . .
C C5 0.42516(19) 0.1832(2) 0.2600(4) 0.0427(18) Uani d 1 . .
C C6 0.4098(2) 0.1495(2) 0.2959(5) 0.051(2) Uani d 1 . .
H H6 0.4254 0.1262 0.2972 0.061 Uiso calc 1 . .
C C7 0.37145(19) 0.14876(19) 0.3308(4) 0.0404(17) Uani d 1 . .
H H7 0.3620 0.1257 0.3562 0.048 Uiso calc 1 . .
C C8 0.4968(2) 0.1698(3) 0.2791(5) 0.085(3) Uani d 1 . .
H H8 0.4901 0.1639 0.3320 0.102 Uiso calc 1 . .
C C9 0.4672(2) 0.1819(2) 0.2282(5) 0.055(2) Uani d 1 . .
C C10 0.4775(2) 0.1922(2) 0.1498(5) 0.059(2) Uani d 1 . .
C C11 0.4463(3) 0.2024(3) 0.0848(7) 0.104(4) Uani d 1 . .
H H11A 0.4374 0.2297 0.0914 0.157 Uiso calc 1 . .
H H11B 0.4236 0.1845 0.0896 0.157 Uiso calc 1 . .
H H11C 0.4583 0.1992 0.0329 0.157 Uiso calc 1 . .
C C12 0.5366(2) 0.1660(3) 0.2547(6) 0.094(4) Uani d 1 . .
H H12 0.5560 0.1560 0.2898 0.112 Uiso calc 1 . .
C C13 0.5473(2) 0.1773(3) 0.1775(5) 0.061(2) Uani d 1 . .
C C14 0.5176(2) 0.1905(2) 0.1254(5) 0.062(2) Uani d 1 . .
H H14 0.5245 0.1982 0.0736 0.074 Uiso calc 1 . .
C C15 0.5905(2) 0.1733(3) 0.1513(5) 0.058(2) Uani d 1 . .
C C16 0.3004(2) 0.31616(19) 0.9178(4) 0.0384(16) Uani d 1 . .
C C17 0.3000(2) 0.3161(2) 0.8287(4) 0.0437(17) Uani d 1 . .
C C18 0.3349(2) 0.3212(3) 0.7849(4) 0.061(2) Uani d 1 . .
H H18 0.3595 0.3229 0.8114 0.073 Uiso calc 1 . .
C C19 0.3340(2) 0.3236(3) 0.7022(4) 0.068(3) Uani d 1 . .
H H19 0.3577 0.3280 0.6739 0.082 Uiso calc 1 . .
C C20 0.2980(2) 0.3196(2) 0.6614(4) 0.053(2) Uani d 1 . .
C C21 0.2628(2) 0.3133(3) 0.7054(5) 0.068(3) Uani d 1 . .
H H21 0.2383 0.3099 0.6790 0.082 Uiso calc 0.611(13) B 31
C C22 0.2641(2) 0.3123(3) 0.7881(4) 0.062(2) Uani d 1 . .
H H22 0.2402 0.3089 0.8169 0.074 Uiso calc 1 . .
C C23 0.2964(2) 0.3226(2) 0.5715(4) 0.052(2) Uani d 1 . .
C C24 0.2954(2) 0.3608(2) 0.5362(4) 0.053(2) Uani d 1 . .
H H24 0.2942 0.3837 0.5682 0.064 Uiso calc 1 . .
C C25 0.2962(2) 0.3644(2) 0.4547(4) 0.0472(18) Uani d 1 . .
H H25 0.2962 0.3900 0.4317 0.057 Uiso calc 1 . .
C C26 0.29703(18) 0.3311(2) 0.4062(4) 0.0342(15) Uani d 1 . .
C C27 0.2971(2) 0.2932(2) 0.4413(4) 0.0505(19) Uani d 1 . .
H H27 0.2974 0.2703 0.4092 0.061 Uiso calc 1 . .
C C28 0.2968(3) 0.2895(2) 0.5235(4) 0.057(2) Uani d 1 . .
H H28 0.2973 0.2631 0.5473 0.069 Uiso d 0.389(13) B 2
C C29 0.29998(18) 0.3347(2) 0.3170(4) 0.0343(15) Uani d 1 . .
C C30 0.3059(5) 0.2473(4) 0.5579(9) 0.086(5) Uani d 0.611(13) B 1
H H30A 0.2925 0.2442 0.6085 0.130 Uiso calc 0.611(13) B 1
H H30B 0.3345 0.2443 0.5653 0.130 Uiso calc 0.611(13) B 1
H H30C 0.2964 0.2270 0.5213 0.130 Uiso calc 0.611(13) B 1
C C30B 0.2199(6) 0.3095(10) 0.6691(17) 0.127(11) Uani d 0.389(13) B 2
H H30D 0.2216 0.3105 0.6117 0.190 Uiso calc 0.389(13) B 2
H H30E 0.2082 0.2843 0.6852 0.190 Uiso calc 0.389(13) B 2
H H30F 0.2033 0.3313 0.6879 0.190 Uiso calc 0.389(13) B 2
C C31 0.18550(19) 0.28138(18) 0.4030(4) 0.0335(15) Uani d 1 . .
C C32 0.18834(18) 0.32579(18) 0.4178(4) 0.0335(15) Uani d 1 . .
C C33 0.1810(2) 0.3423(2) 0.4930(5) 0.060(2) Uani d 1 . .
H H33 0.1731 0.3255 0.5348 0.072 Uiso calc 1 . .
C C34 0.1850(2) 0.3829(2) 0.5069(5) 0.064(2) Uani d 1 . .
H H34 0.1800 0.3932 0.5577 0.077 Uiso calc 1 . .
C C35 0.1966(2) 0.4086(2) 0.4447(5) 0.0470(18) Uani d 1 . .
C C36 0.20358(19) 0.39279(19) 0.3701(4) 0.0388(16) Uani d 1 . .
C C37 0.19987(19) 0.35183(19) 0.3577(4) 0.0390(16) Uani d 1 . .
H H37 0.2053 0.3414 0.3071 0.047 Uiso calc 1 . .
C C38 0.2008(2) 0.4523(2) 0.4669(4) 0.0459(18) Uani d 1 . .
C C39 0.1717(3) 0.4703(2) 0.5125(6) 0.073(3) Uani d 1 . .
H H39 0.1488 0.4558 0.5264 0.088 Uiso calc 1 . .
C C40 0.2093(2) 0.5322(2) 0.5186(5) 0.056(2) Uani d 1 . .
C C41 0.1758(3) 0.5102(2) 0.5389(6) 0.078(3) Uani d 1 . .
H H41 0.1558 0.5218 0.5702 0.094 Uiso calc 1 . .
C C42 0.2373(2) 0.5151(2) 0.4696(5) 0.059(2) Uani d 1 . .
H H42 0.2591 0.5305 0.4520 0.071 Uiso calc 1 . .
C C43 0.2341(2) 0.4754(2) 0.4456(5) 0.056(2) Uani d 1 . .
H H43 0.2545 0.4639 0.4148 0.067 Uiso calc 1 . .
C C44 0.2143(3) 0.5745(2) 0.5511(5) 0.061(2) Uani d 1 . .
C C45 0.2161(3) 0.4180(3) 0.2977(7) 0.103(4) Uani d 1 . .
H H45A 0.2047 0.4066 0.2499 0.154 Uiso calc 1 . .
H H45B 0.2450 0.4182 0.2934 0.154 Uiso calc 1 . .
H H45C 0.2065 0.4451 0.3042 0.154 Uiso calc 1 . .

loop_
_atom_site_aniso_label
_atom_site_aniso_U_11
_atom_site_aniso_U_22
_atom_site_aniso_U_33
_atom_site_aniso_U_12
_atom_site_aniso_U_13
_atom_site_aniso_U_23
Zn1 0.0263(4) 0.0334(4) 0.0268(4) 0.0002(3) -0.0021(3) 0.0036(3)
Zn2 0.0316(4) 0.0323(4) 0.0281(4) 0.0036(3) -0.0051(3) -0.0050(3)
Zn3 0.0336(4) 0.0334(4) 0.0392(5) -0.0007(3) -0.0092(3) -0.0057(3)
Ca1 0.0306(9) 0.0248(9) 0.0247(10) 0.0005(7) -0.0007(8) 0.0026(7)
O1 0.029(2) 0.037(3) 0.041(3) 0.010(2) 0.002(2) 0.008(2)
O2 0.030(2) 0.048(3) 0.043(3) 0.008(2) 0.007(2) 0.019(2)
O3 0.037(3) 0.086(4) 0.069(4) 0.008(3) 0.016(3) 0.034(3)
O4 0.038(3) 0.116(5) 0.068(4) 0.025(3) 0.009(3) 0.045(4)
O5 0.046(3) 0.073(3) 0.025(3) -0.003(2) -0.003(2) 0.001(2)
O6 0.045(3) 0.069(3) 0.028(3) -0.004(2) 0.001(2) -0.011(2)
O7 0.046(3) 0.037(3) 0.024(2) -0.010(2) -0.003(2) -0.005(2)
O8 0.059(3) 0.034(3) 0.027(3) -0.008(2) 0.000(2) -0.004(2)
O9 0.044(3) 0.033(2) 0.039(3) 0.005(2) 0.011(2) -0.008(2)
O10 0.062(3) 0.033(3) 0.050(3) -0.005(2) 0.023(3) -0.002(2)
O11 0.053(3) 0.040(3) 0.064(4) -0.017(2) 0.014(3) -0.017(3)
O12 0.048(10) 0.024(5) 0.026(7) 0.000(5) 0.007(6) -0.008(4)
O12A 0.10(2) 0.078(11) 0.094(17) -0.049(13) 0.041(17) -0.045(12)
O13 0.030(2) 0.027(2) 0.021(2) -0.0037(17) -0.0001(19) -0.0007(18)
O14 0.128(6) 0.049(3) 0.088(5) -0.019(3) -0.065(4) 0.011(3)
O15 0.076(8) 0.064(7) 0.062(8) 0.003(6) 0.015(6) -0.001(6)
C1 0.029(3) 0.034(4) 0.025(3) -0.003(3) -0.003(3) -0.009(3)
C2 0.024(3) 0.042(4) 0.024(3) 0.000(3) 0.002(3) 0.003(3)
C3 0.030(4) 0.035(4) 0.046(4) 0.000(3) 0.003(3) 0.004(3)
C4 0.036(4) 0.042(4) 0.058(5) -0.003(3) 0.000(4) 0.017(4)
C5 0.029(4) 0.053(4) 0.045(5) 0.002(3) 0.008(3) 0.012(4)
C6 0.038(4) 0.047(4) 0.068(6) 0.023(3) 0.019(4) 0.021(4)
C7 0.036(4) 0.037(4) 0.048(5) 0.007(3) 0.013(3) 0.017(3)
C8 0.039(5) 0.160(10) 0.057(6) 0.028(5) 0.012(4) 0.051(6)
C9 0.028(4) 0.076(6) 0.062(5) 0.008(4) 0.014(4) 0.026(4)
C10 0.031(4) 0.082(6) 0.065(6) 0.014(4) 0.006(4) 0.031(5)
C11 0.074(7) 0.134(10) 0.105(9) 0.021(7) 0.007(6) 0.016(7)
C12 0.037(5) 0.161(10) 0.083(7) 0.023(5) 0.021(5) 0.069(7)
C13 0.031(4) 0.085(6) 0.066(6) 0.013(4) 0.011(4) 0.030(5)
C14 0.042(5) 0.079(6) 0.064(6) 0.011(4) 0.013(4) 0.043(5)
C15 0.031(4) 0.084(6) 0.060(6) 0.003(4) 0.008(4) 0.018(5)
C16 0.056(5) 0.039(4) 0.021(4) -0.001(3) -0.004(3) -0.005(3)
C17 0.059(5) 0.055(5) 0.017(3) 0.002(4) -0.003(3) -0.002(3)
C18 0.055(5) 0.102(7) 0.025(4) 0.011(5) -0.008(4) -0.007(4)
C19 0.046(5) 0.132(8) 0.027(4) 0.014(5) 0.002(4) -0.006(5)
C20 0.068(5) 0.069(5) 0.022(4) -0.002(4) -0.006(4) -0.007(4)
C21 0.060(5) 0.115(8) 0.030(5) -0.029(5) -0.007(4) 0.002(4)
C22 0.050(5) 0.104(7) 0.032(4) -0.012(4) 0.001(4) -0.011(4)
C23 0.049(5) 0.076(6) 0.030(4) -0.011(4) -0.003(3) 0.004(4)
C24 0.078(6) 0.055(5) 0.025(4) 0.005(4) -0.006(4) -0.014(4)
C25 0.061(5) 0.047(4) 0.034(4) 0.001(4) -0.001(4) -0.008(3)
C26 0.037(4) 0.049(4) 0.016(3) 0.002(3) -0.004(3) -0.007(3)
C27 0.077(5) 0.046(4) 0.029(4) -0.008(4) -0.010(4) -0.001(3)
C28 0.092(6) 0.050(4) 0.030(4) -0.009(4) -0.004(4) 0.006(3)
C29 0.025(3) 0.054(4) 0.023(4) 0.003(3) -0.001(3) -0.001(3)
C30 0.143(15) 0.061(7) 0.054(10) -0.021(7) -0.003(9) 0.014(6)
C30B 0.091(10) 0.19(2) 0.102(17) -0.037(10) -0.035(10) 0.026(15)
C31 0.032(4) 0.034(4) 0.034(4) -0.002(3) -0.006(3) -0.007(3)
C32 0.037(4) 0.027(3) 0.036(4) 0.000(3) 0.009(3) -0.009(3)
C33 0.091(6) 0.034(4) 0.055(5) -0.008(4) 0.032(5) -0.001(4)
C34 0.094(7) 0.046(5) 0.053(5) -0.007(4) 0.025(5) -0.015(4)
C35 0.056(5) 0.032(4) 0.053(5) -0.001(3) 0.010(4) -0.007(4)
C36 0.042(4) 0.030(4) 0.045(4) -0.007(3) 0.000(3) 0.004(3)
C37 0.045(4) 0.038(4) 0.034(4) 0.000(3) 0.001(3) -0.007(3)
C38 0.054(5) 0.034(4) 0.049(5) -0.001(3) 0.004(4) -0.013(3)
C39 0.080(6) 0.046(5) 0.094(7) -0.026(4) 0.032(5) -0.031(5)
C40 0.078(6) 0.034(4) 0.057(5) -0.018(4) 0.019(4) -0.016(4)
C41 0.085(6) 0.038(5) 0.111(8) -0.022(4) 0.054(6) -0.034(5)
C42 0.068(5) 0.037(4) 0.072(6) -0.013(4) 0.030(5) -0.015(4)
C43 0.060(5) 0.040(4) 0.069(6) -0.002(4) 0.017(4) -0.013(4)
C44 0.075(6) 0.042(5) 0.066(6) -0.009(4) 0.035(5) -0.014(4)
C45 0.101(8) 0.078(7) 0.130(11) 0.007(6) -0.012(7) -0.013(7)

loop_
_atom_type_symbol
_atom_type_description
_atom_type_scat_dispersion_real
_atom_type_scat_dispersion_imag
_atom_type_scat_source
C C 0.0033 0.0016 'International Tables Vol C Tables 4.2.6.8 and 6.1.1.4'
H H 0.0000 0.0000 'International Tables Vol C Tables 4.2.6.8 and 6.1.1.4'
Ca Ca 0.2262 0.3064 'International Tables Vol C Tables 4.2.6.8 and 6.1.1.4'
O O 0.0106 0.0060 'International Tables Vol C Tables 4.2.6.8 and 6.1.1.4'
Zn Zn 0.2839 1.4301 'International Tables Vol C Tables 4.2.6.8 and 6.1.1.4'

loop_
_geom_angle_atom_site_label_1
_geom_angle_atom_site_label_2
_geom_angle_atom_site_label_3
_geom_angle_site_symmetry_1
_geom_angle_site_symmetry_3
_geom_angle
_geom_angle_publ_flag
O2 Zn1 O6 . 13_556 113.3(2) y
O2 Zn1 O11 . 14_546 99.44(19) ?
O11 Zn1 O6 14_546 13_556 99.1(2) y
O13 Zn1 O2 . . 124.24(17) ?
O13 Zn1 O6 . 13_556 105.02(18) ?
O13 Zn1 O11 . 14_546 112.99(18) y
O3 Zn2 O5 10_556 13_556 108.1(2) y
O3 Zn2 O13 10_556 . 112.01(19) y
O5 Zn2 O13 13_556 . 101.57(18) ?
O10 Zn2 O3 . 10_556 107.9(2) y
O10 Zn2 O5 . 13_556 102.2(2) ?
O10 Zn2 O13 . . 123.53(17) ?
O4 Zn3 O8 10_556 13 98.1(2) y
O4 Zn3 O12 10_556 14_546 155.9(6) ?
O4 Zn3 O13 10_556 . 95.91(19) ?
O4 Zn3 O14 10_556 . 88.3(2) ?
O4 Zn3 O15 10_556 . 81.0(3) ?
O8 Zn3 O12 13 14_546 103.5(6) y
O8 Zn3 O13 13 . 95.77(16) ?
O8 Zn3 O14 13 . 91.6(2) ?
O8 Zn3 O15 13 . 178.2(3) ?
O12 Zn3 O15 14_546 . 77.0(6) y
O12A Zn3 O4 14_546 10_556 127.6(13) ?
O12A Zn3 O8 14_546 13 133.1(14) ?
O12A Zn3 O13 14_546 . 89.9(5) ?
O12A Zn3 O14 14_546 . 81.2(5) ?
O12A Zn3 O15 14_546 . 47.5(14) ?
O13 Zn3 O12 . 14_546 92.3(3) ?
O13 Zn3 O15 . . 85.9(3) ?
O14 Zn3 O12 . 14_546 80.7(4) ?
O14 Zn3 O13 . . 170.9(2) ?
O14 Zn3 O15 . . 86.9(3) ?
O1 Ca1 O1 13 . 180.00(16) y
O1 Ca1 O7 13 13 94.50(15) ?
O1 Ca1 O7 . . 94.50(15) y
O1 Ca1 O7 . 13 85.50(15) ?
O1 Ca1 O7 13 . 85.50(15) ?
O1 Ca1 O9 . 13 91.55(15) ?
O1 Ca1 O9 . . 88.44(15) ?
O1 Ca1 O9 13 . 91.56(15) ?
O1 Ca1 O9 13 13 88.44(15) ?
O7 Ca1 O7 13 . 180.0(2) ?
O9 Ca1 O7 . . 95.64(15) y
O9 Ca1 O7 13 . 84.36(15) ?
O9 Ca1 O7 . 13 84.36(15) ?
O9 Ca1 O7 13 13 95.64(15) ?
O9 Ca1 O9 13 . 180.0 ?
C1 O1 Ca1 . . 153.1(4) ?
C1 O2 Zn1 . . 115.9(4) ?
C15 O3 Zn2 . 10_656 124.1(5) ?
C15 O4 Zn3 . 10_656 136.9(5) ?
C16 O5 Zn2 . 13_556 123.1(4) ?
C16 O6 Zn1 . 13_556 124.2(4) ?
C29 O7 Ca1 . . 148.8(4) ?
C29 O8 Zn3 . 13 126.7(4) ?
C31 O9 Ca1 . . 164.4(4) ?
C31 O10 Zn2 . . 120.2(4) ?
C44 O11 Zn1 . 14_556 120.8(5) ?
C44 O12 Zn3 . 14_556 129.6(11) ?
C44 O12A Zn3 . 14_556 140(2) ?
Zn1 O13 Zn2 . . 110.90(19) ?
Zn1 O13 Zn3 . . 114.02(18) ?
Zn1 O13 H13 . . 116(4) ?
Zn2 O13 Zn3 . . 111.18(18) ?
Zn2 O13 H13 . . 114(4) ?
Zn3 O13 H13 . . 88(4) ?
Zn3 O14 H14A . . 104(5) ?
Zn3 O14 H14B . . 104(5) ?
H14A O14 H14B . . 114(2) ?
Zn3 O15 H15A . . 115.3 ?
Zn3 O15 H15B . . 117.0 ?
H15A O15 H15B . . 94.5 ?
O1 C1 O2 . . 120.8(5) ?
O1 C1 C2 . . 121.4(6) ?
O2 C1 C2 . . 117.8(5) ?
C3 C2 C1 . . 119.6(5) ?
C3 C2 C7 . . 120.3(6) ?
C7 C2 C1 . . 120.0(6) ?
C2 C3 H3 . . 119.8 ?
C2 C3 C4 . . 120.4(6) ?
C4 C3 H3 . . 119.8 ?
C3 C4 H4 . . 120.1 ?
C5 C4 C3 . . 119.8(6) ?
C5 C4 H4 . . 120.1 ?
C4 C5 C9 . . 122.6(6) ?
C6 C5 C4 . . 118.6(6) ?
C6 C5 C9 . . 118.7(6) ?
C5 C6 H6 . . 118.8 ?
C5 C6 C7 . . 122.5(6) ?
C7 C6 H6 . . 118.8 ?
C2 C7 C6 . . 118.3(6) ?
C2 C7 H7 . . 120.8 ?
C6 C7 H7 . . 120.8 ?
C9 C8 H8 . . 119.0 ?
C9 C8 C12 . . 122.1(8) ?
C12 C8 H8 . . 119.0 ?
C8 C9 C5 . . 117.4(7) ?
C8 C9 C10 . . 118.8(7) ?
C10 C9 C5 . . 123.8(7) ?
C9 C10 C11 . . 123.4(7) ?
C14 C10 C9 . . 119.9(7) ?
C14 C10 C11 . . 116.5(8) ?
C10 C11 H11A . . 109.5 ?
C10 C11 H11B . . 109.5 ?
C10 C11 H11C . . 109.5 ?
H11A C11 H11B . . 109.5 ?
H11A C11 H11C . . 109.5 ?
H11B C11 H11C . . 109.5 ?
C8 C12 H12 . . 120.3 ?
C13 C12 C8 . . 119.4(8) ?
C13 C12 H12 . . 120.3 ?
C12 C13 C15 . . 119.3(7) ?
C14 C13 C12 . . 119.1(7) ?
C14 C13 C15 . . 121.5(7) ?
C10 C14 H14 . . 119.7 ?
C13 C14 C10 . . 120.6(7) ?
C13 C14 H14 . . 119.7 ?
O3 C15 C13 . . 116.9(7) ?
O4 C15 O3 . . 125.6(7) ?
O4 C15 C13 . . 117.5(7) ?
O5 C16 C17 . . 117.1(6) ?
O6 C16 O5 . . 124.1(6) ?
O6 C16 C17 . . 118.8(6) ?
C18 C17 C16 . . 121.4(7) ?
C22 C17 C16 . . 120.1(7) ?
C22 C17 C18 . . 118.5(7) ?
C17 C18 H18 . . 119.5 ?
C17 C18 C19 . . 121.1(7) ?
C19 C18 H18 . . 119.5 ?
C18 C19 H19 . . 119.8 ?
C20 C19 C18 . . 120.4(8) ?
C20 C19 H19 . . 119.8 ?
C19 C20 C21 . . 118.5(7) ?
C19 C20 C23 . . 121.1(7) ?
C21 C20 C23 . . 120.4(7) ?
C20 C21 H21 . . 119.8 ?
C20 C21 C30B . . 125.0(13) ?
C22 C21 C20 . . 120.4(7) ?
C22 C21 H21 . . 119.8 ?
C22 C21 C30B . . 114.6(13) ?
C17 C22 C21 . . 121.0(7) ?
C17 C22 H22 . . 119.5 ?
C21 C22 H22 . . 119.5 ?
C24 C23 C20 . . 118.9(7) ?
C28 C23 C20 . . 122.1(7) ?
C28 C23 C24 . . 118.9(7) ?
C23 C24 H24 . . 120.0 ?
C25 C24 C23 . . 120.0(7) ?
C25 C24 H24 . . 120.0 ?
C24 C25 H25 . . 119.5 ?
C24 C25 C26 . . 121.1(7) ?
C26 C25 H25 . . 119.5 ?
C25 C26 C27 . . 118.8(6) ?
C25 C26 C29 . . 121.6(6) ?
C27 C26 C29 . . 119.5(6) ?
C26 C27 H27 . . 119.9 ?
C28 C27 C26 . . 120.2(7) ?
C28 C27 H27 . . 119.9 ?
C23 C28 C27 . . 120.9(7) ?
C23 C28 H28 . . 119.5 ?
C23 C28 C30 . . 121.1(8) ?
C27 C28 H28 . . 119.6 ?
C27 C28 C30 . . 116.8(8) ?
O7 C29 C26 . . 118.8(6) ?
O8 C29 O7 . . 123.2(6) ?
O8 C29 C26 . . 118.1(6) ?
C28 C30 H30A . . 109.5 ?
C28 C30 H30B . . 109.5 ?
C28 C30 H30C . . 109.5 ?
H30A C30 H30B . . 109.5 ?
H30A C30 H30C . . 109.5 ?
H30B C30 H30C . . 109.5 ?
C21 C30B H30D . . 109.5 ?
C21 C30B H30E . . 109.5 ?
C21 C30B H30F . . 109.5 ?
H30D C30B H30E . . 109.5 ?
H30D C30B H30F . . 109.5 ?
H30E C30B H30F . . 109.5 ?
O9 C31 O10 . . 122.8(6) ?
O9 C31 C32 . . 121.0(6) ?
O10 C31 C32 . . 116.2(6) ?
C33 C32 C31 . . 121.7(6) ?
C37 C32 C31 . . 121.0(6) ?
C37 C32 C33 . . 117.3(6) ?
C32 C33 H33 . . 119.3 ?
C34 C33 C32 . . 121.4(7) ?
C34 C33 H33 . . 119.3 ?
C33 C34 H34 . . 120.0 ?
C33 C34 C35 . . 120.0(7) ?
C35 C34 H34 . . 120.0 ?
C34 C35 C38 . . 115.6(7) ?
C36 C35 C34 . . 119.2(6) ?
C36 C35 C38 . . 125.2(7) ?
C35 C36 C37 . . 119.8(6) ?
C35 C36 C45 . . 123.8(7) ?
C37 C36 C45 . . 116.4(7) ?
C32 C37 C36 . . 122.2(6) ?
C32 C37 H37 . . 118.9 ?
C36 C37 H37 . . 118.9 ?
C39 C38 C35 . . 119.6(7) ?
C39 C38 C43 . . 117.5(6) ?
C43 C38 C35 . . 122.9(6) ?
C38 C39 H39 . . 119.3 ?
C38 C39 C41 . . 121.3(7) ?
C41 C39 H39 . . 119.3 ?
C41 C40 C44 . . 119.6(7) ?
C42 C40 C41 . . 118.7(7) ?
C42 C40 C44 . . 121.6(7) ?
C39 C41 H41 . . 119.9 ?
C40 C41 C39 . . 120.3(7) ?
C40 C41 H41 . . 119.9 ?
C40 C42 H42 . . 119.4 ?
C40 C42 C43 . . 121.2(7) ?
C43 C42 H42 . . 119.4 ?
C38 C43 H43 . . 119.6 ?
C42 C43 C38 . . 120.9(7) ?
C42 C43 H43 . . 119.6 ?
O11 C44 O12 . . 118.8(9) ?
O11 C44 O12A . . 119.9(11) ?
O11 C44 C40 . . 120.9(7) ?
O12 C44 C40 . . 116.9(8) ?
O12A C44 C40 . . 112.2(8) ?
C36 C45 H45A . . 109.5 ?
C36 C45 H45B . . 109.5 ?
C36 C45 H45C . . 109.5 ?
H45A C45 H45B . . 109.5 ?
H45A C45 H45C . . 109.5 ?
H45B C45 H45C . . 109.5 ?

loop_
_geom_bond_atom_site_label_1
_geom_bond_atom_site_label_2
_geom_bond_site_symmetry_2
_geom_bond_distance
_geom_bond_publ_flag
Zn1 O2 . 1.948(4) y
Zn1 O6 13_556 1.964(4) y
Zn1 O11 14_546 1.963(4) y
Zn1 O13 . 1.944(4) ?
Zn2 O3 10_556 1.945(5) y
Zn2 O5 13_556 1.971(5) y
Zn2 O10 . 1.926(4) y
Zn2 O13 . 1.973(4) ?
Zn3 O4 10_556 1.996(5) y
Zn3 O8 13 2.030(4) y
Zn3 O12 14_546 2.090(11) ?
Zn3 O12A 14_546 1.937(13) ?
Zn3 O13 . 2.063(4) ?
Zn3 O14 . 2.049(6) ?
Zn3 O15 . 2.439(11) ?
Ca1 O1 13 2.274(4) ?
Ca1 O1 . 2.274(4) y
Ca1 O7 13 2.300(4) ?
Ca1 O7 . 2.300(4) y
Ca1 O9 . 2.289(4) ?
Ca1 O9 13 2.289(4) ?
O1 C1 . 1.238(7) ?
O2 C1 . 1.284(7) ?
O3 Zn2 10_656 1.944(5) ?
O3 C15 . 1.263(9) ?
O4 Zn3 10_656 1.995(5) ?
O4 C15 . 1.249(9) ?
O5 Zn2 13_556 1.971(5) ?
O5 C16 . 1.265(8) ?
O6 Zn1 13_556 1.964(4) ?
O6 C16 . 1.254(8) ?
O7 C29 . 1.268(7) ?
O8 Zn3 13 2.030(4) ?
O8 C29 . 1.263(7) ?
O9 C31 . 1.228(7) ?
O10 C31 . 1.277(7) ?
O11 Zn1 14_556 1.963(4) ?
O11 C44 . 1.203(8) ?
O12 Zn3 14_556 2.090(11) ?
O12 C44 . 1.312(14) ?
O12A Zn3 14_556 1.937(13) ?
O12A C44 . 1.35(2) ?
O13 H13 . 0.815(10) ?
O14 H14A . 0.825(10) ?
O14 H14B . 0.825(10) ?
O15 H15A . 0.8579 ?
O15 H15B . 0.8875 ?
C1 C2 . 1.492(8) ?
C2 C3 . 1.376(8) ?
C2 C7 . 1.377(8) ?
C3 H3 . 0.9300 ?
C3 C4 . 1.400(9) ?
C4 H4 . 0.9300 ?
C4 C5 . 1.383(9) ?
C5 C6 . 1.366(9) ?
C5 C9 . 1.492(9) ?
C6 H6 . 0.9300 ?
C6 C7 . 1.397(9) ?
C7 H7 . 0.9300 ?
C8 H8 . 0.9300 ?
C8 C9 . 1.357(10) ?
C8 C12 . 1.388(10) ?
C9 C10 . 1.394(10) ?
C10 C11 . 1.536(12) ?
C10 C14 . 1.391(9) ?
C11 H11A . 0.9600 ?
C11 H11B . 0.9600 ?
C11 H11C . 0.9600 ?
C12 H12 . 0.9300 ?
C12 C13 . 1.387(11) ?
C13 C14 . 1.384(10) ?
C13 C15 . 1.503(9) ?
C14 H14 . 0.9300 ?
C16 C17 . 1.486(9) ?
C17 C18 . 1.380(10) ?
C17 C22 . 1.375(10) ?
C18 H18 . 0.9300 ?
C18 C19 . 1.382(10) ?
C19 H19 . 0.9300 ?
C19 C20 . 1.380(10) ?
C20 C21 . 1.393(10) ?
C20 C23 . 1.503(10) ?
C21 H21 . 0.9300 ?
C21 C22 . 1.381(10) ?
C21 C30B . 1.552(15) ?
C22 H22 . 0.9300 ?
C23 C24 . 1.395(10) ?
C23 C28 . 1.360(10) ?
C24 H24 . 0.9300 ?
C24 C25 . 1.366(9) ?
C25 H25 . 0.9300 ?
C25 C26 . 1.369(9) ?
C26 C27 . 1.385(9) ?
C26 C29 . 1.498(8) ?
C27 H27 . 0.9300 ?
C27 C28 . 1.378(10) ?
C28 H28 . 0.9599 ?
C28 C30 . 1.542(13) ?
C30 H30A . 0.9600 ?
C30 H30B . 0.9600 ?
C30 H30C . 0.9600 ?
C30B H30D . 0.9600 ?
C30B H30E . 0.9600 ?
C30B H30F . 0.9600 ?
C31 C32 . 1.496(8) ?
C32 C33 . 1.391(9) ?
C32 C37 . 1.377(9) ?
C33 H33 . 0.9300 ?
C33 C34 . 1.370(9) ?
C34 H34 . 0.9300 ?
C34 C35 . 1.396(10) ?
C35 C36 . 1.370(9) ?
C35 C38 . 1.501(9) ?
C36 C37 . 1.379(8) ?
C36 C45 . 1.527(12) ?
C37 H37 . 0.9300 ?
C38 C39 . 1.366(10) ?
C38 C43 . 1.390(9) ?
C39 H39 . 0.9300 ?
C39 C41 . 1.402(10) ?
C40 C41 . 1.368(10) ?
C40 C42 . 1.361(10) ?
C40 C44 . 1.512(9) ?
C41 H41 . 0.9300 ?
C42 H42 . 0.9300 ?
C42 C43 . 1.381(9) ?
C43 H43 . 0.9300 ?
C45 H45A . 0.9600 ?
C45 H45B . 0.9600 ?
C45 H45C . 0.9600 ?

loop_
_geom_hbond_atom_site_label_D
_geom_hbond_atom_site_label_H
_geom_hbond_atom_site_label_A
_geom_hbond_site_symmetry_A
_geom_hbond_distance_DH
_geom_hbond_distance_HA
_geom_hbond_distance_DA
_geom_hbond_angle_DHA
O13 H13 O7 13 0.815(10) 1.888(13) 2.701(6) 175(6)
O13 H13 O8 13 0.815(10) 2.57(5) 3.036(6) 118(5)
O14 H14A O11 16_656 0.825(10) 2.40(5) 2.971(7) 127(6)
O14 H14B O2 7_444 0.825(10) 2.05(5) 2.685(7) 134(6)
O15 H15A O5 13_556 0.86 2.36 3.075(12) 140.9
O15 H15B O3 10_556 0.89 2.57 3.092(12) 118.4

loop_
_geom_torsion_atom_site_label_1
_geom_torsion_atom_site_label_2
_geom_torsion_atom_site_label_3
_geom_torsion_atom_site_label_4
_geom_torsion_site_symmetry_1
_geom_torsion
Zn1 O2 C1 O1 . 2.4(8)
Zn1 O2 C1 C2 . -177.5(4)
Zn1 O6 C16 O5 13_556 31.8(9)
Zn1 O6 C16 C17 13_556 -145.6(5)
Zn1 O11 C44 O12 14_556 -25.5(14)
Zn1 O11 C44 O12A 14_556 28(2)
Zn1 O11 C44 C40 14_556 176.0(6)
Zn2 O3 C15 O4 10_656 -13.6(13)
Zn2 O3 C15 C13 10_656 164.2(6)
Zn2 O5 C16 O6 13_556 26.2(9)
Zn2 O5 C16 C17 13_556 -156.4(5)
Zn2 O10 C31 O9 . -0.8(9)
Zn2 O10 C31 C32 . 179.6(4)
Zn3 O4 C15 O3 10_656 -22.0(15)
Zn3 O4 C15 C13 10_656 160.2(6)
Zn3 O8 C29 O7 13 -19.6(9)
Zn3 O8 C29 C26 13 159.6(4)
Zn3 O12 C44 O11 14_556 74.2(19)
Zn3 O12 C44 C40 14_556 -126.4(11)
Zn3 O12A C44 O11 14_556 -61(4)
Zn3 O12A C44 C40 14_556 148(3)
Ca1 O1 C1 O2 . -136.0(7)
Ca1 O1 C1 C2 . 43.8(12)
Ca1 O7 C29 O8 . -139.1(6)
Ca1 O7 C29 C26 . 41.7(11)
Ca1 O9 C31 O10 . -149.6(13)
Ca1 O9 C31 C32 . 30(2)
O1 C1 C2 C3 . 14.2(9)
O1 C1 C2 C7 . -162.8(6)
O2 C1 C2 C3 . -166.0(6)
O2 C1 C2 C7 . 17.0(9)
O5 C16 C17 C18 . -8.6(10)
O5 C16 C17 C22 . 173.5(7)
O6 C16 C17 C18 . 169.0(7)
O6 C16 C17 C22 . -8.9(11)
O9 C31 C32 C33 . -156.2(7)
O9 C31 C32 C37 . 21.4(10)
O10 C31 C32 C33 . 23.4(10)
O10 C31 C32 C37 . -159.0(6)
C1 C2 C3 C4 . -177.8(6)
C1 C2 C7 C6 . 176.3(6)
C2 C3 C4 C5 . 1.2(11)
C3 C2 C7 C6 . -0.7(10)
C3 C4 C5 C6 . -0.1(11)
C3 C4 C5 C9 . -178.3(7)
C4 C5 C6 C7 . -1.4(12)
C4 C5 C9 C8 . 125.0(9)
C4 C5 C9 C10 . -55.0(12)
C5 C6 C7 C2 . 1.8(12)
C5 C9 C10 C11 . -6.0(14)
C5 C9 C10 C14 . 179.3(8)
C6 C5 C9 C8 . -53.2(12)
C6 C5 C9 C10 . 126.8(9)
C7 C2 C3 C4 . -0.8(10)
C8 C9 C10 C11 . 174.0(9)
C8 C9 C10 C14 . -0.7(14)
C8 C12 C13 C14 . -2.8(16)
C8 C12 C13 C15 . 179.7(9)
C9 C5 C6 C7 . 176.8(7)
C9 C8 C12 C13 . 4.3(18)
C9 C10 C14 C13 . 2.1(14)
C11 C10 C14 C13 . -172.9(8)
C12 C8 C9 C5 . 177.4(9)
C12 C8 C9 C10 . -2.6(16)
C12 C13 C14 C10 . -0.3(14)
C12 C13 C15 O3 . -160.9(9)
C12 C13 C15 O4 . 17.1(14)
C14 C13 C15 O3 . 21.7(13)
C14 C13 C15 O4 . -160.4(9)
C15 C13 C14 C10 . 177.1(8)
C16 C17 C18 C19 . -175.9(8)
C16 C17 C22 C21 . 178.1(8)
C17 C18 C19 C20 . -2.4(14)
C18 C17 C22 C21 . 0.1(13)
C18 C19 C20 C21 . 0.6(14)
C18 C19 C20 C23 . 179.3(8)
C19 C20 C21 C22 . 1.5(14)
C19 C20 C21 C30B . 178.1(17)
C19 C20 C23 C24 . -81.6(10)
C19 C20 C23 C28 . 96.7(10)
C20 C21 C22 C17 . -1.9(14)
C20 C23 C24 C25 . 176.4(7)
C20 C23 C28 C27 . -177.1(7)
C20 C23 C28 C30 . -9.9(14)
C21 C20 C23 C24 . 97.1(10)
C21 C20 C23 C28 . -84.6(11)
C22 C17 C18 C19 . 2.0(13)
C23 C20 C21 C22 . -177.2(8)
C23 C20 C21 C30B . -1(2)
C23 C24 C25 C26 . 1.5(12)
C24 C23 C28 C27 . 1.2(12)
C24 C23 C28 C30 . 168.4(10)
C24 C25 C26 C27 . -0.1(11)
C24 C25 C26 C29 . -176.9(7)
C25 C26 C27 C28 . -0.7(11)
C25 C26 C29 O7 . -163.9(6)
C25 C26 C29 O8 . 16.8(9)
C26 C27 C28 C23 . 0.1(12)
C26 C27 C28 C30 . -167.6(9)
C27 C26 C29 O7 . 19.3(9)
C27 C26 C29 O8 . -160.0(6)
C28 C23 C24 C25 . -2.0(12)
C29 C26 C27 C28 . 176.2(7)
C30B C21 C22 C17 . -178.8(15)
C31 C32 C33 C34 . 177.7(7)
C31 C32 C37 C36 . -178.6(6)
C32 C33 C34 C35 . 0.3(13)
C33 C32 C37 C36 . -0.9(10)
C33 C34 C35 C36 . 0.3(12)
C33 C34 C35 C38 . -179.0(7)
C34 C35 C36 C37 . -1.2(11)
C34 C35 C36 C45 . 179.6(8)
C34 C35 C38 C39 . -45.1(11)
C34 C35 C38 C43 . 132.3(8)
C35 C36 C37 C32 . 1.5(10)
C35 C38 C39 C41 . 175.8(9)
C35 C38 C43 C42 . -177.8(8)
C36 C35 C38 C39 . 135.7(9)
C36 C35 C38 C43 . -46.9(12)
C37 C32 C33 C34 . 0.0(12)
C38 C35 C36 C37 . 178.0(7)
C38 C35 C36 C45 . -1.2(12)
C38 C39 C41 C40 . 0.5(16)
C39 C38 C43 C42 . -0.3(13)
C40 C42 C43 C38 . 3.8(14)
C41 C40 C42 C43 . -5.1(14)
C41 C40 C44 O11 . -159.7(9)
C41 C40 C44 O12 . 41.4(16)
C41 C40 C44 O12A . -9(2)
C42 C40 C41 C39 . 2.9(15)
C42 C40 C44 O11 . 20.7(14)
C42 C40 C44 O12 . -138.2(13)
C42 C40 C44 O12A . 171(2)
C43 C38 C39 C41 . -1.8(14)
C44 C40 C41 C39 . -176.7(9)
C44 C40 C42 C43 . 174.6(8)
C45 C36 C37 C32 . -179.2(7)

_cod_database_fobs_code 2020778
